data_7038185
loop_
_publ_author_name
'Farrell, Kevin'
'Melle, Philipp'
'Gossage, Robert A.'
'M\"uller-Bunz, Helge'
'Albrecht, Martin'

_publ_section_title
;
 Transfer hydrogenation with abnormal dicarbene rhodium(iii) complexes
 containing ancillary and modular poly-pyridine ligands.
;
_journal_issue 11
_journal_name_full 'Dalton transactions (Cambridge, England : 2003)'
_journal_page_first 4570
_journal_page_last 4579
_journal_paper_doi 10.1039/c5dt04656d
_journal_volume 45
_journal_year 2016
_chemical_formula_moiety 'C25 H32 I2 N6 Rh, I, C2 H3 N'
_chemical_formula_sum 'C27 H35 I3 N7 Rh'
_chemical_formula_weight 941.23
_chemical_name_systematic
; 
 ? 
;
_space_group_IT_number 61
_symmetry_cell_setting orthorhombic
_symmetry_space_group_name_Hall '-P 2ac 2ab'
_symmetry_space_group_name_H-M 'P b c a'
_atom_sites_solution_hydrogens geom
_atom_sites_solution_primary direct
_atom_sites_solution_secondary difmap
_audit_creation_method SHELXL-97
_audit_update_record
;
2016-01-11 deposited with the CCDC.
2016-01-28 downloaded from the CCDC.
;
_cell_angle_alpha 90.00
_cell_angle_beta 90.00
_cell_angle_gamma 90.00
_cell_formula_units_Z 8
_cell_length_a 18.4957(2)
_cell_length_b 18.0877(1)
_cell_length_c 19.1324(2)
_cell_measurement_reflns_used 39943
_cell_measurement_temperature 100(2)
_cell_measurement_theta_max 32.9070
_cell_measurement_theta_min 3.3110
_cell_volume 6400.64(10)
_computing_cell_refinement
; 
CrysAlisPro, Agilent Technologies, 
Version 1.171.36.24a (release 19-12-2012 CrysAlis171 .NET) 
(compiled Dec 19 2012,11:08:27) 
;
_computing_data_collection
; 
CrysAlisPro, Agilent Technologies, 
Version 1.171.36.24a (release 19-12-2012 CrysAlis171 .NET) 
(compiled Dec 19 2012,11:08:27) 
;
_computing_data_reduction
; 
CrysAlisPro, Agilent Technologies, 
Version 1.171.36.24a (release 19-12-2012 CrysAlis171 .NET) 
(compiled Dec 19 2012,11:08:27) 
;
_computing_structure_refinement 'SHELXL-97 (Sheldrick, 2008)'
_computing_structure_solution 'SHELXS-97 (Sheldrick, 2008)'
_diffrn_ambient_temperature 100(2)
_diffrn_detector_area_resol_mean 10.3196
_diffrn_measured_fraction_theta_full 0.988
_diffrn_measured_fraction_theta_max 0.945
_diffrn_measurement_device_type 'SuperNova, Dual, Cu at zero, Atlas'
_diffrn_measurement_method '\w scans'
_diffrn_radiation_monochromator mirror
_diffrn_radiation_source 'SuperNova (Mo) X-ray Source'
_diffrn_radiation_type MoK\a
_diffrn_radiation_wavelength 0.71073
_diffrn_reflns_av_R_equivalents 0.0259
_diffrn_reflns_av_sigmaI/netI 0.0172
_diffrn_reflns_limit_h_max 28
_diffrn_reflns_limit_h_min -23
_diffrn_reflns_limit_k_max 27
_diffrn_reflns_limit_k_min -27
_diffrn_reflns_limit_l_max 26
_diffrn_reflns_limit_l_min -28
_diffrn_reflns_number 74243
_diffrn_reflns_theta_full 32.00
_diffrn_reflns_theta_max 32.96
_diffrn_reflns_theta_min 2.72
_exptl_absorpt_coefficient_mu 3.456
_exptl_absorpt_correction_T_max 0.888
_exptl_absorpt_correction_T_min 0.631
_exptl_absorpt_correction_type analytical
_exptl_absorpt_process_details
; 
CrysAlisPro, Agilent Technologies, 
Version 1.171.36.24a (release 19-12-2012 CrysAlis171 .NET) 
(compiled Dec 19 2012,11:08:27) 
Analytical numeric absorption correction using a multifaceted crystal 
model based on expressions derived by R.C. Clark & J.S. Reid. 
(Clark, R. C. & Reid, J. S. (1995). Acta Cryst. A51, 887-897) 
;
_exptl_crystal_colour 'clear orange'
_exptl_crystal_density_diffrn 1.953
_exptl_crystal_density_method 'not measured'
_exptl_crystal_description plate
_exptl_crystal_F_000 3600
_exptl_crystal_recrystallization_method 'Re-crystallisation from solvent: Acetonitrile'
_exptl_crystal_size_max 0.3092
_exptl_crystal_size_mid 0.1872
_exptl_crystal_size_min 0.0570
_refine_diff_density_max 1.081
_refine_diff_density_min -1.704
_refine_diff_density_rms 0.120
_refine_ls_extinction_method none
_refine_ls_goodness_of_fit_ref 1.127
_refine_ls_hydrogen_treatment constr
_refine_ls_matrix_type full
_refine_ls_number_parameters 355
_refine_ls_number_reflns 11370
_refine_ls_number_restraints 0
_refine_ls_restrained_S_all 1.127
_refine_ls_R_factor_all 0.0328
_refine_ls_R_factor_gt 0.0242
_refine_ls_shift/su_max 0.006
_refine_ls_shift/su_mean 0.000
_refine_ls_structure_factor_coef Fsqd
_refine_ls_weighting_details 'calc w=1/[\s^2^(Fo^2^)+(0.0182P)^2^+11.9762P] where P=(Fo^2^+2Fc^2^)/3'
_refine_ls_weighting_scheme calc
_refine_ls_wR_factor_gt 0.0530
_refine_ls_wR_factor_ref 0.0581
_reflns_number_gt 9848
_reflns_number_total 11370
_reflns_threshold_expression I>2\s(I)
_cod_data_source_file c5dt04656d2.cif
_cod_data_source_block alb331_2a
_cod_depositor_comments 'Adding full bibliography for 7038185--7038187.cif.'
_cod_database_code 7038185

loop_
_symmetry_equiv_pos_as_xyz
'x, y, z'
'-x+1/2, -y, z+1/2'
'-x, y+1/2, -z+1/2'
'x+1/2, -y+1/2, -z'
'-x, -y, -z'
'x-1/2, y, -z-1/2'
'x, -y-1/2, z-1/2'
'-x-1/2, y-1/2, z'

loop_
_atom_site_label
_atom_site_type_symbol
_atom_site_fract_x
_atom_site_fract_y
_atom_site_fract_z
_atom_site_U_iso_or_equiv
_atom_site_adp_type
_atom_site_occupancy
_atom_site_symmetry_multiplicity
_atom_site_calc_flag
_atom_site_refinement_flags
_atom_site_disorder_assembly
_atom_site_disorder_group
Rh Rh 0.162607(9) 0.725355(8) 0.273680(8) 0.01240(3) Uani 1 1 d . . .
I1 I 0.031928(8) 0.759666(8) 0.226406(7) 0.01806(3) Uani 1 1 d . . .
I2 I 0.299272(8) 0.706741(8) 0.316948(7) 0.01922(3) Uani 1 1 d . . .
C1 C 0.13628(12) 0.61763(11) 0.26872(11) 0.0163(4) Uani 1 1 d . . .
C2 C 0.10263(13) 0.57696(11) 0.21793(12) 0.0190(4) Uani 1 1 d . . .
H2 H 0.0907 0.5943 0.1725 0.023 Uiso 1 1 calc R . .
N1 N 0.08864(12) 0.50608(10) 0.24312(11) 0.0219(4) Uani 1 1 d . . .
C4 C 0.04769(14) 0.44731(12) 0.20533(14) 0.0260(5) Uani 1 1 d . . .
H4 H 0.0160 0.4214 0.2399 0.031 Uiso 1 1 calc R . .
C5 C 0.09942(15) 0.39073(13) 0.17436(14) 0.0269(5) Uani 1 1 d . . .
H5A H 0.1309 0.4150 0.1401 0.040 Uiso 1 1 calc R . .
H5B H 0.0717 0.3515 0.1513 0.040 Uiso 1 1 calc R . .
H5C H 0.1289 0.3692 0.2117 0.040 Uiso 1 1 calc R . .
C6 C -0.00050(15) 0.48147(15) 0.14945(18) 0.0348(6) Uani 1 1 d . . .
H6A H -0.0281 0.5225 0.1697 0.052 Uiso 1 1 calc R . .
H6B H -0.0340 0.4440 0.1316 0.052 Uiso 1 1 calc R . .
H6C H 0.0295 0.5000 0.1110 0.052 Uiso 1 1 calc R . .
C3 C 0.11316(14) 0.50147(12) 0.30837(13) 0.0234(5) Uani 1 1 d . . .
C7 C 0.11068(18) 0.43496(13) 0.35419(15) 0.0331(6) Uani 1 1 d . . .
H7A H 0.0803 0.3970 0.3324 0.050 Uiso 1 1 calc R . .
H7B H 0.0904 0.4485 0.3997 0.050 Uiso 1 1 calc R . .
H7C H 0.1597 0.4156 0.3605 0.050 Uiso 1 1 calc R . .
N2 N 0.14189(11) 0.56788(10) 0.32477(10) 0.0192(4) Uani 1 1 d . . .
C8 C 0.16864(14) 0.58958(12) 0.39315(12) 0.0212(4) Uani 1 1 d . . .
H8A H 0.2212 0.5994 0.3909 0.025 Uiso 1 1 calc R . .
H8B H 0.1601 0.5495 0.4274 0.025 Uiso 1 1 calc R . .
N3 N 0.13002(10) 0.65623(10) 0.41420(9) 0.0165(3) Uani 1 1 d . . .
C9 C 0.12298(12) 0.71877(11) 0.37110(10) 0.0150(4) Uani 1 1 d . . .
C10 C 0.08004(12) 0.76470(12) 0.40960(11) 0.0167(4) Uani 1 1 d . . .
H10 H 0.0641 0.8123 0.3953 0.020 Uiso 1 1 calc R . .
N4 N 0.06310(11) 0.73129(10) 0.47298(9) 0.0177(3) Uani 1 1 d . . .
C12 C 0.01430(14) 0.76118(14) 0.52747(11) 0.0237(5) Uani 1 1 d . . .
H12 H 0.0324 0.7436 0.5738 0.028 Uiso 1 1 calc R . .
C13 C 0.01523(17) 0.84484(15) 0.52831(14) 0.0326(6) Uani 1 1 d . . .
H13A H 0.0654 0.8623 0.5290 0.049 Uiso 1 1 calc R . .
H13B H -0.0100 0.8627 0.5701 0.049 Uiso 1 1 calc R . .
H13C H -0.0091 0.8637 0.4864 0.049 Uiso 1 1 calc R . .
C14 C -0.06137(17) 0.73034(19) 0.51732(17) 0.0404(7) Uani 1 1 d . . .
H14A H -0.0817 0.7494 0.4736 0.061 Uiso 1 1 calc R . .
H14B H -0.0921 0.7455 0.5565 0.061 Uiso 1 1 calc R . .
H14C H -0.0592 0.6762 0.5153 0.061 Uiso 1 1 calc R . .
C11 C 0.09365(12) 0.66456(12) 0.47474(11) 0.0180(4) Uani 1 1 d . . .
C15 C 0.08716(15) 0.60860(14) 0.53143(12) 0.0255(5) Uani 1 1 d . . .
H15A H 0.0781 0.6337 0.5760 0.038 Uiso 1 1 calc R . .
H15B H 0.1321 0.5802 0.5346 0.038 Uiso 1 1 calc R . .
H15C H 0.0469 0.5751 0.5210 0.038 Uiso 1 1 calc R . .
N5 N 0.18791(10) 0.83994(9) 0.26946(9) 0.0153(3) Uani 1 1 d . . .
C16 C 0.18261(13) 0.88868(12) 0.32226(11) 0.0192(4) Uani 1 1 d . . .
H16 H 0.1709 0.8708 0.3676 0.023 Uiso 1 1 calc R . .
C17 C 0.19355(13) 0.96400(12) 0.31332(12) 0.0219(4) Uani 1 1 d . . .
H17 H 0.1888 0.9970 0.3517 0.026 Uiso 1 1 calc R . .
C18 C 0.21147(14) 0.99037(12) 0.24763(13) 0.0240(5) Uani 1 1 d . . .
H18 H 0.2184 1.0418 0.2401 0.029 Uiso 1 1 calc R . .
C19 C 0.21914(14) 0.94043(12) 0.19302(12) 0.0216(4) Uani 1 1 d . . .
H19 H 0.2321 0.9571 0.1476 0.026 Uiso 1 1 calc R . .
C20 C 0.20759(12) 0.86534(11) 0.20567(11) 0.0173(4) Uani 1 1 d . . .
C21 C 0.21821(12) 0.80857(11) 0.15147(10) 0.0164(4) Uani 1 1 d . . .
C22 C 0.24454(13) 0.82567(13) 0.08505(11) 0.0210(4) Uani 1 1 d . . .
H22 H 0.2567 0.8752 0.0735 0.025 Uiso 1 1 calc R . .
C23 C 0.25285(14) 0.76994(14) 0.03627(11) 0.0223(4) Uani 1 1 d . . .
H23 H 0.2698 0.7808 -0.0095 0.027 Uiso 1 1 calc R . .
C24 C 0.23614(13) 0.69834(14) 0.05500(12) 0.0230(4) Uani 1 1 d . . .
H24 H 0.2413 0.6590 0.0224 0.028 Uiso 1 1 calc R . .
C25 C 0.21161(12) 0.68477(12) 0.12235(11) 0.0190(4) Uani 1 1 d . . .
H25 H 0.2008 0.6353 0.1353 0.023 Uiso 1 1 calc R . .
N6 N 0.20243(10) 0.73842(10) 0.17010(9) 0.0157(3) Uani 1 1 d . . .
I3A I 0.311156(19) 0.494377(11) 0.508897(9) 0.03006(9) Uani 0.9411(13) 1 d P A 1
I3B I 0.2758(4) 0.4815(3) 0.5177(3) 0.0495(13) Uiso 0.0589(13) 1 d P A 2
N7 N 0.48466(17) 0.54562(16) 0.09765(16) 0.0461(7) Uani 1 1 d . . .
C26 C 0.44778(15) 0.58609(15) 0.12538(14) 0.0296(5) Uani 1 1 d . . .
C27 C 0.4032(2) 0.6398(2) 0.1601(2) 0.0532(9) Uani 1 1 d . . .
H27A H 0.3966 0.6254 0.2091 0.080 Uiso 1 1 calc R . .
H27B H 0.3560 0.6423 0.1370 0.080 Uiso 1 1 calc R . .
H27C H 0.4266 0.6884 0.1580 0.080 Uiso 1 1 calc R . .

loop_
_atom_site_aniso_label
_atom_site_aniso_U_11
_atom_site_aniso_U_22
_atom_site_aniso_U_33
_atom_site_aniso_U_23
_atom_site_aniso_U_13
_atom_site_aniso_U_12
Rh 0.01556(7) 0.01146(6) 0.01020(6) -0.00042(5) 0.00073(5) -0.00122(5)
I1 0.01914(7) 0.02109(6) 0.01395(6) -0.00237(5) -0.00210(5) 0.00321(5)
I2 0.01684(6) 0.02311(6) 0.01771(6) -0.00219(5) -0.00099(5) 0.00030(5)
C1 0.0191(10) 0.0134(8) 0.0164(9) 0.0005(7) 0.0030(8) -0.0001(7)
C2 0.0229(10) 0.0127(8) 0.0213(10) -0.0022(7) 0.0034(8) -0.0027(7)
N1 0.0266(10) 0.0137(7) 0.0256(9) -0.0035(7) 0.0061(8) -0.0054(7)
C4 0.0282(12) 0.0163(9) 0.0334(12) -0.0077(9) 0.0095(10) -0.0086(9)
C5 0.0297(13) 0.0188(9) 0.0322(12) -0.0057(9) 0.0054(10) -0.0028(9)
C6 0.0260(13) 0.0254(11) 0.0530(17) -0.0123(12) -0.0074(12) -0.0047(10)
C3 0.0279(12) 0.0134(8) 0.0291(11) -0.0004(8) 0.0078(10) -0.0019(8)
C7 0.0465(17) 0.0161(10) 0.0368(14) 0.0075(9) 0.0077(12) -0.0029(10)
N2 0.0255(10) 0.0129(7) 0.0192(8) 0.0019(6) 0.0027(7) -0.0006(7)
C8 0.0262(11) 0.0170(9) 0.0204(10) 0.0040(8) -0.0012(9) 0.0028(8)
N3 0.0192(9) 0.0172(7) 0.0130(7) 0.0032(6) -0.0002(6) -0.0003(6)
C9 0.0176(9) 0.0149(8) 0.0126(8) 0.0024(7) 0.0000(7) -0.0013(7)
C10 0.0191(10) 0.0188(9) 0.0123(8) 0.0019(7) -0.0001(7) 0.0005(7)
N4 0.0190(9) 0.0236(8) 0.0105(7) 0.0006(6) 0.0009(6) -0.0017(7)
C12 0.0260(12) 0.0336(12) 0.0116(9) -0.0019(8) 0.0032(8) 0.0011(10)
C13 0.0391(15) 0.0329(13) 0.0258(12) -0.0079(10) 0.0085(11) 0.0025(11)
C14 0.0275(14) 0.0531(18) 0.0405(16) -0.0106(14) 0.0156(12) -0.0060(13)
C11 0.0185(10) 0.0233(9) 0.0121(8) 0.0028(7) -0.0006(7) -0.0041(8)
C15 0.0312(13) 0.0294(11) 0.0158(9) 0.0089(8) 0.0007(9) -0.0047(10)
N5 0.0185(8) 0.0142(7) 0.0131(7) -0.0006(6) -0.0004(6) -0.0032(6)
C16 0.0237(11) 0.0177(9) 0.0163(9) -0.0026(7) 0.0016(8) -0.0040(8)
C17 0.0275(12) 0.0165(9) 0.0219(10) -0.0049(8) 0.0012(9) -0.0038(8)
C18 0.0293(12) 0.0149(9) 0.0277(11) -0.0011(8) -0.0002(10) -0.0045(8)
C19 0.0281(12) 0.0175(9) 0.0192(10) 0.0029(8) 0.0010(9) -0.0049(8)
C20 0.0207(10) 0.0157(8) 0.0155(9) 0.0002(7) -0.0001(8) -0.0033(7)
C21 0.0191(10) 0.0181(8) 0.0121(8) 0.0012(7) -0.0005(7) -0.0028(7)
C22 0.0229(11) 0.0239(10) 0.0161(9) 0.0038(8) 0.0001(8) -0.0039(8)
C23 0.0226(11) 0.0324(11) 0.0119(8) 0.0016(8) 0.0011(8) -0.0009(9)
C24 0.0238(11) 0.0302(11) 0.0149(9) -0.0053(8) 0.0031(8) -0.0015(9)
C25 0.0212(10) 0.0190(9) 0.0167(9) -0.0044(7) 0.0017(8) -0.0017(8)
N6 0.0171(8) 0.0165(7) 0.0134(7) -0.0014(6) 0.0007(6) -0.0025(6)
I3A 0.05320(19) 0.01979(8) 0.01719(8) -0.00292(6) -0.00463(8) 0.01242(9)
N7 0.0458(16) 0.0409(14) 0.0516(17) -0.0090(12) 0.0043(13) 0.0004(12)
C26 0.0270(12) 0.0328(12) 0.0290(12) -0.0036(10) 0.0028(10) -0.0051(10)
C27 0.045(2) 0.068(2) 0.0465(19) -0.0210(18) 0.0068(16) 0.0102(18)

loop_
_atom_type_symbol
_atom_type_description
_atom_type_scat_dispersion_real
_atom_type_scat_dispersion_imag
_atom_type_scat_source
C C 0.0033 0.0016 'International Tables Vol C Tables 4.2.6.8 and 6.1.1.4'
H H 0.0000 0.0000 'International Tables Vol C Tables 4.2.6.8 and 6.1.1.4'
N N 0.0061 0.0033 'International Tables Vol C Tables 4.2.6.8 and 6.1.1.4'
Rh Rh -1.1178 0.9187 'International Tables Vol C Tables 4.2.6.8 and 6.1.1.4'
I I -0.4742 1.8119 'International Tables Vol C Tables 4.2.6.8 and 6.1.1.4'

loop_
_geom_angle_atom_site_label_1
_geom_angle_atom_site_label_2
_geom_angle_atom_site_label_3
_geom_angle
C9 Rh C1 84.14(8)
C9 Rh N5 99.99(7)
C1 Rh N5 174.95(8)
C9 Rh N6 176.84(8)
C1 Rh N6 98.48(8)
N5 Rh N6 77.30(7)
C9 Rh I1 89.88(6)
C1 Rh I1 89.42(6)
N5 Rh I1 87.69(5)
N6 Rh I1 88.39(5)
C9 Rh I2 92.87(6)
C1 Rh I2 96.96(6)
N5 Rh I2 85.79(5)
N6 Rh I2 88.57(5)
I1 Rh I2 173.271(8)
C2 C1 N2 103.38(18)
C2 C1 Rh 131.65(16)
N2 C1 Rh 124.56(15)
C1 C2 N1 109.5(2)
C1 C2 H2 125.3
N1 C2 H2 125.3
C3 N1 C2 108.58(19)
C3 N1 C4 125.7(2)
C2 N1 C4 125.6(2)
N1 C4 C5 110.4(2)
N1 C4 C6 110.38(19)
C5 C4 C6 111.6(2)
N1 C4 H4 108.1
C5 C4 H4 108.1
C6 C4 H4 108.1
C4 C5 H5A 109.5
C4 C5 H5B 109.5
H5A C5 H5B 109.5
C4 C5 H5C 109.5
H5A C5 H5C 109.5
H5B C5 H5C 109.5
C4 C6 H6A 109.5
C4 C6 H6B 109.5
H6A C6 H6B 109.5
C4 C6 H6C 109.5
H6A C6 H6C 109.5
H6B C6 H6C 109.5
N1 C3 N2 107.24(19)
N1 C3 C7 126.3(2)
N2 C3 C7 126.4(2)
C3 C7 H7A 109.5
C3 C7 H7B 109.5
H7A C7 H7B 109.5
C3 C7 H7C 109.5
H7A C7 H7C 109.5
H7B C7 H7C 109.5
C3 N2 C1 111.32(19)
C3 N2 C8 125.71(19)
C1 N2 C8 122.67(17)
N2 C8 N3 107.78(18)
N2 C8 H8A 110.2
N3 C8 H8A 110.1
N2 C8 H8B 110.2
N3 C8 H8B 110.1
H8A C8 H8B 108.5
C11 N3 C9 111.59(18)
C11 N3 C8 125.05(18)
C9 N3 C8 123.27(17)
C10 C9 N3 103.12(17)
C10 C9 Rh 132.66(15)
N3 C9 Rh 123.98(15)
C9 C10 N4 109.71(18)
C9 C10 H10 125.1
N4 C10 H10 125.1
C11 N4 C10 108.66(18)
C11 N4 C12 124.81(18)
C10 N4 C12 126.34(19)
N4 C12 C13 111.4(2)
N4 C12 C14 109.7(2)
C13 C12 C14 112.3(2)
N4 C12 H12 107.7
C13 C12 H12 107.7
C14 C12 H12 107.7
C12 C13 H13A 109.5
C12 C13 H13B 109.5
H13A C13 H13B 109.5
C12 C13 H13C 109.5
H13A C13 H13C 109.5
H13B C13 H13C 109.5
C12 C14 H14A 109.5
C12 C14 H14B 109.5
H14A C14 H14B 109.5
C12 C14 H14C 109.5
H14A C14 H14C 109.5
H14B C14 H14C 109.5
N4 C11 N3 106.92(18)
N4 C11 C15 126.9(2)
N3 C11 C15 126.2(2)
C11 C15 H15A 109.5
C11 C15 H15B 109.5
H15A C15 H15B 109.5
C11 C15 H15C 109.5
H15A C15 H15C 109.5
H15B C15 H15C 109.5
C16 N5 C20 118.32(18)
C16 N5 Rh 126.49(14)
C20 N5 Rh 115.10(13)
N5 C16 C17 122.7(2)
N5 C16 H16 118.6
C17 C16 H16 118.6
C18 C17 C16 119.0(2)
C18 C17 H17 120.5
C16 C17 H17 120.5
C17 C18 C19 118.9(2)
C17 C18 H18 120.5
C19 C18 H18 120.5
C18 C19 C20 119.1(2)
C18 C19 H19 120.4
C20 C19 H19 120.4
N5 C20 C19 121.8(2)
N5 C20 C21 115.72(18)
C19 C20 C21 122.41(19)
N6 C21 C22 121.62(19)
N6 C21 C20 116.15(18)
C22 C21 C20 122.22(19)
C23 C22 C21 119.5(2)
C23 C22 H22 120.3
C21 C22 H22 120.3
C24 C23 C22 119.0(2)
C24 C23 H23 120.5
C22 C23 H23 120.5
C23 C24 C25 118.7(2)
C23 C24 H24 120.6
C25 C24 H24 120.6
N6 C25 C24 123.0(2)
N6 C25 H25 118.5
C24 C25 H25 118.5
C25 N6 C21 118.17(18)
C25 N6 Rh 126.65(15)
C21 N6 Rh 115.17(14)
N7 C26 C27 177.6(3)
C26 C27 H27A 109.5
C26 C27 H27B 109.5
H27A C27 H27B 109.5
C26 C27 H27C 109.5
H27A C27 H27C 109.5
H27B C27 H27C 109.5

loop_
_geom_bond_atom_site_label_1
_geom_bond_atom_site_label_2
_geom_bond_distance
Rh C9 2.006(2)
Rh C1 2.011(2)
Rh N5 2.1263(17)
Rh N6 2.1273(18)
Rh I1 2.6543(2)
Rh I2 2.6810(2)
C1 C2 1.368(3)
C1 N2 1.404(3)
C2 N1 1.394(3)
C2 H2 0.9500
N1 C3 1.331(3)
N1 C4 1.492(3)
C4 C5 1.521(3)
C4 C6 1.523(4)
C4 H4 1.0000
C5 H5A 0.9800
C5 H5B 0.9800
C5 H5C 0.9800
C6 H6A 0.9800
C6 H6B 0.9800
C6 H6C 0.9800
C3 N2 1.350(3)
C3 C7 1.489(3)
C7 H7A 0.9800
C7 H7B 0.9800
C7 H7C 0.9800
N2 C8 1.453(3)
C8 N3 1.458(3)
C8 H8A 0.9900
C8 H8B 0.9900
N3 C11 1.348(3)
N3 C9 1.406(3)
C9 C10 1.365(3)
C10 N4 1.390(3)
C10 H10 0.9500
N4 C11 1.333(3)
N4 C12 1.481(3)
C12 C13 1.513(4)
C12 C14 1.519(4)
C12 H12 1.0000
C13 H13A 0.9800
C13 H13B 0.9800
C13 H13C 0.9800
C14 H14A 0.9800
C14 H14B 0.9800
C14 H14C 0.9800
C11 C15 1.488(3)
C15 H15A 0.9800
C15 H15B 0.9800
C15 H15C 0.9800
N5 C16 1.344(3)
N5 C20 1.354(3)
C16 C17 1.388(3)
C16 H16 0.9500
C17 C18 1.384(3)
C17 H17 0.9500
C18 C19 1.388(3)
C18 H18 0.9500
C19 C20 1.396(3)
C19 H19 0.9500
C20 C21 1.473(3)
C21 N6 1.350(3)
C21 C22 1.396(3)
C22 C23 1.382(3)
C22 H22 0.9500
C23 C24 1.379(3)
C23 H23 0.9500
C24 C25 1.388(3)
C24 H24 0.9500
C25 N6 1.344(3)
C25 H25 0.9500
N7 C26 1.133(4)
C26 C27 1.438(4)
C27 H27A 0.9800
C27 H27B 0.9800
C27 H27C 0.9800

loop_
_geom_torsion_atom_site_label_1
_geom_torsion_atom_site_label_2
_geom_torsion_atom_site_label_3
_geom_torsion_atom_site_label_4
_geom_torsion
C9 Rh C1 C2 135.4(2)
N6 Rh C1 C2 -42.8(2)
I1 Rh C1 C2 45.5(2)
I2 Rh C1 C2 -132.4(2)
C9 Rh C1 N2 -36.00(19)
N6 Rh C1 N2 145.78(18)
I1 Rh C1 N2 -125.93(18)
I2 Rh C1 N2 56.19(19)
N2 C1 C2 N1 0.3(2)
Rh C1 C2 N1 -172.50(17)
C1 C2 N1 C3 -0.3(3)
C1 C2 N1 C4 175.1(2)
C3 N1 C4 C5 -82.9(3)
C2 N1 C4 C5 102.5(3)
C3 N1 C4 C6 153.3(2)
C2 N1 C4 C6 -21.4(3)
C2 N1 C3 N2 0.3(3)
C4 N1 C3 N2 -175.2(2)
C2 N1 C3 C7 -178.6(2)
C4 N1 C3 C7 6.0(4)
N1 C3 N2 C1 -0.1(3)
C7 C3 N2 C1 178.8(2)
N1 C3 N2 C8 173.8(2)
C7 C3 N2 C8 -7.4(4)
C2 C1 N2 C3 -0.1(3)
Rh C1 N2 C3 173.33(17)
C2 C1 N2 C8 -174.2(2)
Rh C1 N2 C8 -0.7(3)
C3 N2 C8 N3 -123.7(2)
C1 N2 C8 N3 49.5(3)
N2 C8 N3 C11 126.0(2)
N2 C8 N3 C9 -50.2(3)
C11 N3 C9 C10 -0.2(2)
C8 N3 C9 C10 176.5(2)
C11 N3 C9 Rh -175.18(15)
C8 N3 C9 Rh 1.5(3)
C1 Rh C9 C10 -138.0(2)
N5 Rh C9 C10 39.1(2)
I1 Rh C9 C10 -48.6(2)
I2 Rh C9 C10 125.3(2)
C1 Rh C9 N3 35.39(18)
N5 Rh C9 N3 -147.55(17)
I1 Rh C9 N3 124.82(17)
I2 Rh C9 N3 -61.32(17)
N3 C9 C10 N4 0.7(2)
Rh C9 C10 N4 175.04(16)
C9 C10 N4 C11 -1.0(3)
C9 C10 N4 C12 -176.1(2)
C11 N4 C12 C13 154.8(2)
C10 N4 C12 C13 -30.8(3)
C11 N4 C12 C14 -80.2(3)
C10 N4 C12 C14 94.2(3)
C10 N4 C11 N3 0.8(2)
C12 N4 C11 N3 176.1(2)
C10 N4 C11 C15 -177.3(2)
C12 N4 C11 C15 -2.1(4)
C9 N3 C11 N4 -0.4(2)
C8 N3 C11 N4 -177.0(2)
C9 N3 C11 C15 177.8(2)
C8 N3 C11 C15 1.2(4)
C9 Rh N5 C16 4.8(2)
N6 Rh N5 C16 -176.8(2)
I1 Rh N5 C16 94.30(19)
I2 Rh N5 C16 -87.34(19)
C9 Rh N5 C20 -171.55(16)
N6 Rh N5 C20 6.79(15)
I1 Rh N5 C20 -82.08(15)
I2 Rh N5 C20 96.27(15)
C20 N5 C16 C17 2.7(3)
Rh N5 C16 C17 -173.56(18)
N5 C16 C17 C18 -0.7(4)
C16 C17 C18 C19 -1.1(4)
C17 C18 C19 C20 0.9(4)
C16 N5 C20 C19 -2.9(3)
Rh N5 C20 C19 173.80(18)
C16 N5 C20 C21 175.2(2)
Rh N5 C20 C21 -8.1(2)
C18 C19 C20 N5 1.1(4)
C18 C19 C20 C21 -176.9(2)
N5 C20 C21 N6 4.3(3)
C19 C20 C21 N6 -177.6(2)
N5 C20 C21 C22 -174.3(2)
C19 C20 C21 C22 3.8(4)
N6 C21 C22 C23 1.9(3)
C20 C21 C22 C23 -179.6(2)
C21 C22 C23 C24 -1.2(4)
C22 C23 C24 C25 -0.1(4)
C23 C24 C25 N6 0.9(4)
C24 C25 N6 C21 -0.3(3)
C24 C25 N6 Rh 178.18(18)
C22 C21 N6 C25 -1.1(3)
C20 C21 N6 C25 -179.7(2)
C22 C21 N6 Rh -179.74(17)
C20 C21 N6 Rh 1.6(2)
C1 Rh N6 C25 -5.8(2)
N5 Rh N6 C25 177.1(2)
I1 Rh N6 C25 -94.93(18)
I2 Rh N6 C25 91.07(18)
C1 Rh N6 C21 172.77(16)
N5 Rh N6 C21 -4.40(15)
I1 Rh N6 C21 83.59(15)
I2 Rh N6 C21 -90.40(15)
